data_2008363
loop_
_publ_author_name
'Zukerman-Schpector, J.'
'Camillo, Robinson L.'
'Dabdoub, Miguel J.'
'Begnini, Mauro L.'
'Caracelli, I.'

_publ_section_title
;
 Butyldichloro(phenylethynyl)tellurium(IV)
;
_journal_issue 4
_journal_name_full 'Acta Crystallographica Section C'
_journal_page_first 648
_journal_page_last 650
_journal_paper_doi 10.1107/S0108270198014565
_journal_volume 55
_journal_year 1999
_chemical_formula_moiety 'C12 H14 Cl2 Te1'
_chemical_formula_sum 'C12 H14 Cl2 Te'
_chemical_formula_weight 356.73
_chemical_name_systematic
;
diclhoro (phenylethinyl)(butyl)tellurium(IV)
;
_space_group_IT_number 2
_symmetry_cell_setting triclinic
_symmetry_space_group_name_Hall '-P 1'
_symmetry_space_group_name_H-M 'P -1'
_audit_creation_method 'manual editing of SHELXL97.CIF'
_cell_angle_alpha 112.419(4)
_cell_angle_beta 106.101(5)
_cell_angle_gamma 96.407(4)
_cell_formula_units_Z 2
_cell_length_a 8.7610(5)
_cell_length_b 8.8907(4)
_cell_length_c 10.4403(6)
_cell_measurement_reflns_used 25
_cell_measurement_temperature 293
_cell_measurement_theta_max 25.5
_cell_measurement_theta_min 2.4
_cell_volume 700.30(8)
_computing_cell_refinement 'CAD-4 Software'
_computing_data_collection 'CAD-4 Software (Enraf-Nonius,1989)'
_computing_data_reduction 'MolEN (Fair, 1990)'
_computing_molecular_graphics 'ZORTEP (Zsolnai, 1995)'
_computing_publication_material SHELXL97
_computing_structure_refinement 'SHELXL97 (Sheldrick, 1997)'
_computing_structure_solution 'SHELXS86 (Sheldrick, 1990)'
_diffrn_measurement_device 'Enraf-Nonius CAD-4'
_diffrn_measurement_method \w/2\q
_diffrn_radiation_monochromator graphite
_diffrn_radiation_source 'fine-focus sealed tube'
_diffrn_radiation_type MoK\a
_diffrn_radiation_wavelength 0.71073
_diffrn_reflns_av_R_equivalents 0.008
_diffrn_reflns_limit_h_max 10
_diffrn_reflns_limit_h_min -10
_diffrn_reflns_limit_k_max 10
_diffrn_reflns_limit_k_min 0
_diffrn_reflns_limit_l_max 11
_diffrn_reflns_limit_l_min -12
_diffrn_reflns_number 2786
_diffrn_reflns_theta_max 25.46
_diffrn_standards_decay_% 0.4
_diffrn_standards_interval_time 30
_diffrn_standards_number 3
_exptl_absorpt_coefficient_mu 2.474
_exptl_absorpt_correction_T_max 0.781
_exptl_absorpt_correction_T_min 0.685
_exptl_absorpt_correction_type '\y-scan (North et al., 1968)'
_exptl_crystal_colour colourless
_exptl_crystal_density_diffrn 1.692
_exptl_crystal_density_meas ?
_exptl_crystal_description irregular
_exptl_crystal_F_000 344
_exptl_crystal_size_max 0.35
_exptl_crystal_size_mid 0.25
_exptl_crystal_size_min 0.10
_refine_diff_density_max 1.286
_refine_diff_density_min -1.252
_refine_ls_extinction_method none
_refine_ls_goodness_of_fit_all 1.117
_refine_ls_goodness_of_fit_ref 1.122
_refine_ls_hydrogen_treatment constr
_refine_ls_matrix_type full
_refine_ls_number_parameters 143
_refine_ls_number_reflns 2605
_refine_ls_number_restraints 0
_refine_ls_restrained_S_all 1.117
_refine_ls_restrained_S_obs 1.122
_refine_ls_R_factor_all 0.030
_refine_ls_R_factor_gt 0.028
_refine_ls_shift/su_max <0.001
_refine_ls_structure_factor_coef Fsqd
_refine_ls_weighting_details 'w = 1/[\s^2^(Fo^2^)+(0.0534P)^2^+0.2809P] where P=(Fo^2^+2Fc^2^)/3'
_refine_ls_weighting_scheme calc
_refine_ls_wR_factor_all 0.077
_refine_ls_wR_factor_ref 0.075
_reflns_number_gt 2481
_reflns_number_total 2605
_reflns_threshold_expression F^2^>2\sF^2^
_cod_data_source_file gs1025.cif
_cod_data_source_block default
_cod_depositor_comments
;
The following automatic conversions were performed:

'_exptl_crystal_density_meas' value 'not measured' was changed to '?'
- the value is perceived as not measured.

Automatic conversion script
Id: cif_fix_values 3008 2015-01-20 13:52:24Z robertas 

The following automatic conversions were performed:

'_refine_ls_weighting_scheme' value 'calc w =
1/[\s^2^(Fo^2^)+(0.0534P)^2^+0.2809P] where P=(Fo^2^+2Fc^2^)/3' was
changed to 'calc'. New tag '_refine_ls_weighting_details' was
created. The value of the new tag was set to 'w =
1/[\s^2^(Fo^2^)+(0.0534P)^2^+0.2809P] where P=(Fo^2^+2Fc^2^)/3'.

Automatic conversion script
Id: cif_fix_values 3143 2015-03-26 13:38:13Z robertas 
;
_cod_original_cell_volume 700.30(6)
_cod_database_code 2008363

loop_
_symmetry_equiv_pos_as_xyz
'x, y, z'
'-x, -y, -z'

loop_
_atom_site_label
_atom_site_fract_x
_atom_site_fract_y
_atom_site_fract_z
_atom_site_U_iso_or_equiv
_atom_site_adp_type
_atom_site_calc_flag
_atom_site_refinement_flags
_atom_site_occupancy
_atom_site_disorder_group
_atom_site_type_symbol
Te 0.20997(2) 0.03067(2) 0.42725(2) 0.03800(10) Uani d . 1 . Te
Cl1 -0.08383(12) -0.14827(12) 0.29122(11) 0.0566(2) Uani d . 1 . Cl
Cl2 0.48763(10) 0.22415(12) 0.54571(10) 0.0541(2) Uani d . 1 . Cl
C1 0.2442(4) -0.0563(4) 0.2307(3) 0.0445(7) Uani d . 1 . C
C2 0.1186(4) 0.2408(4) 0.4152(4) 0.0427(7) Uani d . 1 . C
H2A 0.0021 0.2169 0.3985 0.051 Uiso calc R 1 . H
H2B 0.1722 0.3383 0.5093 0.051 Uiso calc R 1 . H
C3 0.2745(4) -0.1170(4) 0.1197(3) 0.0416(7) Uani d . 1 . C
C4 0.3130(3) -0.1895(4) -0.0121(3) 0.0415(6) Uani d . 1 . C
C5 0.3078(4) -0.1090(4) -0.1030(4) 0.0493(7) Uani d . 1 . C
H5 0.2760 -0.0084 -0.0805 0.059 Uiso calc R 1 . H
C6 0.3503(4) -0.1791(5) -0.2276(4) 0.0601(10) Uani d . 1 . C
H6 0.3477 -0.1249 -0.2885 0.072 Uiso calc R 1 . H
C7 0.3963(5) -0.3287(6) -0.2616(4) 0.0650(11) Uani d . 1 . C
H7 0.4264 -0.3743 -0.3445 0.078 Uiso calc R 1 . H
C8 0.3978(5) -0.4113(6) -0.1729(5) 0.0701(12) Uani d . 1 . C
H8 0.4265 -0.5136 -0.1972 0.084 Uiso calc R 1 . H
C9 0.3565(5) -0.3415(5) -0.0479(4) 0.0568(8) Uani d . 1 . C
H9 0.3580 -0.3965 0.0122 0.068 Uiso calc R 1 . H
C10 0.1455(4) 0.2818(5) 0.2944(4) 0.0504(8) Uani d . 1 . C
H10A 0.0833 0.1886 0.1993 0.060 Uiso calc R 1 . H
H10B 0.2605 0.2959 0.3056 0.060 Uiso calc R 1 . H
C11 0.0940(4) 0.4409(4) 0.2968(4) 0.0536(8) Uani d . 1 . C
H11A -0.0201 0.4289 0.2889 0.064 Uiso calc R 1 . H
H11B 0.1591 0.5354 0.3901 0.064 Uiso calc R 1 . H
C12 0.1164(6) 0.4748(5) 0.1709(5) 0.0690(11) Uani d . 1 . C
H12A 0.0845 0.5760 0.1754 0.104 Uiso calc R 1 . H
H12B 0.0497 0.3826 0.0785 0.104 Uiso calc R 1 . H
H12C 0.2294 0.4872 0.1789 0.104 Uiso calc R 1 . H

loop_
_atom_site_aniso_label
_atom_site_aniso_U_11
_atom_site_aniso_U_22
_atom_site_aniso_U_33
_atom_site_aniso_U_12
_atom_site_aniso_U_13
_atom_site_aniso_U_23
Te 0.04683(15) 0.04122(15) 0.03992(15) 0.01959(10) 0.02622(10) 0.02155(10)
Cl1 0.0594(5) 0.0546(5) 0.0557(5) 0.0067(4) 0.0311(4) 0.0179(4)
Cl2 0.0474(4) 0.0556(5) 0.0550(5) 0.0172(4) 0.0175(4) 0.0185(4)
C1 0.055(2) 0.045(2) 0.046(2) 0.0195(13) 0.0293(14) 0.0217(13)
C2 0.045(2) 0.042(2) 0.054(2) 0.0206(12) 0.0262(13) 0.0244(13)
C3 0.0422(15) 0.046(2) 0.042(2) 0.0124(12) 0.0209(13) 0.0201(13)
C4 0.0365(13) 0.049(2) 0.0385(15) 0.0087(12) 0.0180(11) 0.0153(13)
C5 0.050(2) 0.052(2) 0.045(2) 0.0056(14) 0.0180(14) 0.0207(14)
C6 0.055(2) 0.084(3) 0.041(2) 0.000(2) 0.0209(15) 0.028(2)
C7 0.054(2) 0.092(3) 0.042(2) 0.014(2) 0.028(2) 0.015(2)
C8 0.073(2) 0.080(3) 0.059(2) 0.038(2) 0.035(2) 0.019(2)
C9 0.069(2) 0.062(2) 0.051(2) 0.030(2) 0.031(2) 0.026(2)
C10 0.054(2) 0.056(2) 0.063(2) 0.0256(15) 0.029(2) 0.037(2)
C11 0.055(2) 0.043(2) 0.061(2) 0.0125(14) 0.0125(15) 0.025(2)
C12 0.076(3) 0.062(2) 0.079(3) 0.013(2) 0.018(2) 0.046(2)

loop_
_atom_type_symbol
_atom_type_description
_atom_type_scat_dispersion_real
_atom_type_scat_dispersion_imag
_atom_type_scat_source
C C 0.0033 0.0016 'International Tables Vol C Tables 4.2.6.8 and 6.1.1.4'
H H 0.0000 0.0000 'International Tables Vol C Tables 4.2.6.8 and 6.1.1.4'
Te Te -0.5308 1.6751 'International Tables Vol C Tables 4.2.6.8 and 6.1.1.4'
Cl Cl 0.1484 0.1585 'International Tables Vol C Tables 4.2.6.8 and 6.1.1.4'

loop_
_geom_angle_atom_site_label_1
_geom_angle_atom_site_label_2
_geom_angle_atom_site_label_3
_geom_angle
_geom_angle_publ_flag
C1 Te C2 97.66(13) yes
C1 Te Cl2 89.94(10) yes
C2 Te Cl2 86.59(9) yes
C1 Te Cl1 87.84(10) yes
C2 Te Cl1 87.98(9) yes
Cl2 Te Cl1 173.81(3) yes
C3 C1 Te 173.2(3) no
C10 C2 Te 113.3(2) no
C1 C3 C4 179.3(3) no
C5 C4 C9 120.0(3) no
C5 C4 C3 120.7(3) no
C9 C4 C3 119.3(3) no
C4 C5 C6 119.7(3) no
C7 C6 C5 120.2(4) no
C6 C7 C8 120.2(3) no
C9 C8 C7 119.8(4) no
C8 C9 C4 120.1(4) no
C2 C10 C11 112.4(3) no
C12 C11 C10 111.0(3) no

loop_
_geom_bond_atom_site_label_1
_geom_bond_atom_site_label_2
_geom_bond_distance
_geom_bond_publ_flag
Te C1 2.020(3) yes
Te C2 2.146(3) yes
Te Cl2 2.4860(10) yes
Te Cl1 2.5510(10) yes
C1 C3 1.196(4) yes
C2 C10 1.509(5) no
C3 C4 1.433(4) no
C4 C5 1.384(5) no
C4 C9 1.386(5) no
C5 C6 1.386(5) no
C6 C7 1.377(6) no
C7 C8 1.383(6) no
C8 C9 1.383(5) no
C10 C11 1.525(4) no
C11 C12 1.513(5) no

loop_
_cod_related_entry_id
_cod_related_entry_database
_cod_related_entry_code
1 ChemSpider 21136479
